data_1564736
loop_
_publ_author_name
'Jin, Shengfei'
'Haug, Graham C.'
'Trevino, Ramon'
'Nguyen, Viet D.'
'Arman, Hadi'
'Larionov, Oleg V.'

_publ_section_title
;
 Photoinduced C(sp3)--H Sulfination Empowers a Direct and Chemoselective
 Introduction of the Sulfonyl Group
;
_journal_name_full 'Chemical Science'
_journal_paper_doi 10.1039/D1SC04245A
_journal_year 2021
_chemical_formula_moiety 'C13 H18 O3 S'
_chemical_formula_sum 'C13 H18 O3 S'
_chemical_formula_weight 254.33
_space_group_crystal_system monoclinic
_space_group_IT_number 14
_space_group_name_Hall '-P 2ybc'
_space_group_name_H-M_alt 'P 1 21/c 1'
_atom_sites_solution_hydrogens geom
_atom_sites_solution_primary dual
_audit_creation_date 2018-04-19
_audit_creation_method
;
Olex2 1.2
(compiled 2018.04.18 svn.r3501 for OlexSys, GUI svn.r5488)
;
_audit_update_record
;
2021-06-23 deposited with the CCDC.	2021-09-28 downloaded from the CCDC.
;
_cell_angle_alpha 90
_cell_angle_beta 90.051(2)
_cell_angle_gamma 90
_cell_formula_units_Z 4
_cell_length_a 6.8529(2)
_cell_length_b 9.2662(3)
_cell_length_c 19.1898(5)
_cell_measurement_reflns_used 4836
_cell_measurement_temperature 98(2)
_cell_measurement_theta_max 30.2930
_cell_measurement_theta_min 3.0420
_cell_volume 1218.56(6)
_computing_cell_refinement 'CrysAlisPro 1.171.39.28e (Rigaku OD, 2015)'
_computing_data_collection 'CrysAlisPro 1.171.39.28e (Rigaku OD, 2015)'
_computing_data_reduction 'CrysAlisPro 1.171.39.28e (Rigaku OD, 2015)'
_computing_molecular_graphics 'Olex2 (Dolomanov et al., 2009)'
_computing_publication_material 'Olex2 (Dolomanov et al., 2009)'
_computing_structure_refinement 'ShelXL (Sheldrick, 2015)'
_computing_structure_solution 'ShelXT (Sheldrick, 2015)'
_diffrn_ambient_temperature 98(2)
_diffrn_detector 'CCD plate'
_diffrn_measured_fraction_theta_full 1.000
_diffrn_measured_fraction_theta_max 0.997
_diffrn_measurement_details
;
List of Runs (angles in degrees, time in seconds):

  # Type    Start    End  Width  t~exp~   \w     \q     \k     \f   Frames
#--------------------------------------------------------------------------
  1  \w    -42.00  80.00   1.00   35.00    --   -9.70  69.00 -26.00  122
  2  \w    -34.00  80.00   1.00   35.00    --   -9.70  38.00  90.00  114
  3  \w    -99.00 -74.00   1.00   35.00    --   -9.70 -72.00 120.00   25
  4  \w    -34.00  80.00   1.00   35.00    --   -9.70  38.00-150.00  114
;
_diffrn_measurement_device 'four-circle diffractometer'
_diffrn_measurement_device_type 'XtaLAB AFC12 (RCD3): Kappa single'
_diffrn_measurement_method '\w scans'
_diffrn_orient_matrix_type 'CrysAlisPro convention (1999,Acta A55,543-557)'
_diffrn_orient_matrix_UB_11 0.0139358000
_diffrn_orient_matrix_UB_12 -0.0029448000
_diffrn_orient_matrix_UB_13 0.0365864000
_diffrn_orient_matrix_UB_21 -0.0645250000
_diffrn_orient_matrix_UB_22 -0.0597520000
_diffrn_orient_matrix_UB_23 0.0019933000
_diffrn_orient_matrix_UB_31 0.0797817000
_diffrn_orient_matrix_UB_32 -0.0477517000
_diffrn_orient_matrix_UB_33 -0.0047438000
_diffrn_radiation_monochromator graphite
_diffrn_radiation_probe x-ray
_diffrn_radiation_type MoK\a
_diffrn_radiation_wavelength 0.71073
_diffrn_reflns_av_R_equivalents 0.0266
_diffrn_reflns_av_unetI/netI 0.0209
_diffrn_reflns_Laue_measured_fraction_full 1.000
_diffrn_reflns_Laue_measured_fraction_max 0.997
_diffrn_reflns_limit_h_max 8
_diffrn_reflns_limit_h_min -8
_diffrn_reflns_limit_k_max 11
_diffrn_reflns_limit_k_min -12
_diffrn_reflns_limit_l_max 24
_diffrn_reflns_limit_l_min -24
_diffrn_reflns_number 13700
_diffrn_reflns_point_group_measured_fraction_full 1.000
_diffrn_reflns_point_group_measured_fraction_max 0.997
_diffrn_reflns_theta_full 25.242
_diffrn_reflns_theta_max 27.497
_diffrn_reflns_theta_min 2.441
_diffrn_source 'fine-focus sealed X-ray tube'
_diffrn_source_type 'Enhance (Mo) X-ray Source'
_exptl_absorpt_coefficient_mu 0.259
_exptl_absorpt_correction_T_max 1.00000
_exptl_absorpt_correction_T_min 0.88262
_exptl_absorpt_correction_type multi-scan
_exptl_absorpt_process_details
;
CrysAlisPro 1.171.39.28e (Rigaku Oxford Diffraction, 2015)
Empirical absorption correction using spherical harmonics,
 implemented in SCALE3 ABSPACK scaling algorithm.
;
_exptl_crystal_colour 'clear colourless'
_exptl_crystal_colour_lustre clear
_exptl_crystal_colour_primary colourless
_exptl_crystal_density_diffrn 1.386
_exptl_crystal_description plate
_exptl_crystal_F_000 544
_exptl_crystal_size_max 0.36
_exptl_crystal_size_mid 0.33
_exptl_crystal_size_min 0.07
_refine_diff_density_max 0.453
_refine_diff_density_min -0.424
_refine_diff_density_rms 0.054
_refine_ls_extinction_method none
_refine_ls_goodness_of_fit_ref 1.051
_refine_ls_hydrogen_treatment constr
_refine_ls_matrix_type full
_refine_ls_number_parameters 154
_refine_ls_number_reflns 2778
_refine_ls_number_restraints 0
_refine_ls_restrained_S_all 1.051
_refine_ls_R_factor_all 0.0417
_refine_ls_R_factor_gt 0.0405
_refine_ls_shift/su_max 0.001
_refine_ls_shift/su_mean 0.000
_refine_ls_structure_factor_coef Fsqd
_refine_ls_weighting_details 'w=1/[\s^2^(Fo^2^)+(0.0300P)^2^+1.4500P] where P=(Fo^2^+2Fc^2^)/3'
_refine_ls_weighting_scheme calc
_refine_ls_wR_factor_gt 0.0887
_refine_ls_wR_factor_ref 0.0894
_reflns_Friedel_coverage 0.000
_reflns_number_gt 2728
_reflns_number_total 2778
_reflns_threshold_expression 'I > 2\s(I)'
_cod_data_source_file d1sc04245a2.cif
_cod_data_source_block cd1683c
_cod_database_code 1564736
_shelx_shelxl_version_number 2016/6
_chemical_oxdiff_formula S1o4C20H20
_chemical_oxdiff_usercomment 'bicyclooctane with C=O'
_shelx_space_group_comment
;
The symmetry employed for this shelxl refinement is uniquely defined
by the following loop, which should always be used as a source of
symmetry information in preference to the above space-group names.
They are only intended as comments.
;
_shelx_estimated_absorpt_t_max 0.982
_shelx_estimated_absorpt_t_min 0.912
_reflns_odcompleteness_completeness 99.56
_reflns_odcompleteness_iscentric 1
_reflns_odcompleteness_theta 27.42
_olex2_refinement_description
;
1. Fixed Uiso
 At 1.2 times of:
  All C(H) groups, All C(H,H) groups
2.a Ternary CH refined with riding coordinates:
 C8(H8), C3(H3), C5(H5)
2.b Secondary CH2 refined with riding coordinates:
 C11(H11A,H11B), C9(H9A,H9B), C2(H2A,H2B), C7(H7A,H7B), C10(H10A,H10B), C4(H4A,
 H4B)
2.c Aromatic/amide H refined with riding coordinates:
 C12(H12)
2.d X=CH2 refined with riding coordinates:
 C13(H13A,H13B)
;
_olex2_exptl_crystal_mounting_method 'nylon loop'
_olex2_submission_special_instructions 'No special instructions were received'
_oxdiff_exptl_absorpt_empirical_details
;
Empirical correction (ABSPACK) includes:
- Absorption correction using spherical harmonics
- Frame scaling
;
_oxdiff_exptl_absorpt_empirical_full_max 1.072
_oxdiff_exptl_absorpt_empirical_full_min 0.928

loop_
_space_group_symop_operation_xyz
'x, y, z'
'-x, y+1/2, -z+1/2'
'-x, -y, -z'
'x, -y-1/2, z-1/2'

loop_
_atom_site_label
_atom_site_type_symbol
_atom_site_fract_x
_atom_site_fract_y
_atom_site_fract_z
_atom_site_U_iso_or_equiv
_atom_site_adp_type
_atom_site_occupancy
_atom_site_site_symmetry_order
_atom_site_calc_flag
_atom_site_refinement_flags_posn
_atom_site_refinement_flags_adp
_atom_site_refinement_flags_occupancy
_atom_site_disorder_assembly
_atom_site_disorder_group
S1 S 0.74710(5) 0.28508(4) 0.77991(2) 0.01020(11) Uani 1 1 d . . . . .
O1 O 0.69012(17) 0.43412(12) 0.78819(6) 0.0154(2) Uani 1 1 d . . . . .
O3 O 0.46996(16) 0.32965(12) 0.66170(6) 0.0143(2) Uani 1 1 d . . . . .
O2 O 0.91516(17) 0.23558(13) 0.81903(6) 0.0174(3) Uani 1 1 d . . . . .
C6 C 0.6293(2) 0.29143(16) 0.64122(8) 0.0105(3) Uani 1 1 d . . . . .
C1 C 0.7999(2) 0.25150(16) 0.68879(7) 0.0094(3) Uani 1 1 d . . . . .
C11 C 0.5474(2) 0.17008(18) 0.80215(8) 0.0149(3) Uani 1 1 d . . . . .
H11A H 0.429928 0.198640 0.775456 0.018 Uiso 1 1 calc R . . . .
H11B H 0.579451 0.068877 0.790209 0.018 Uiso 1 1 calc R . . . .
C8 C 1.0309(2) 0.32178(17) 0.59266(8) 0.0135(3) Uani 1 1 d . . . . .
H8 H 1.146684 0.382271 0.580315 0.016 Uiso 1 1 calc R . . . .
C9 C 1.0806(2) 0.16207(18) 0.58112(8) 0.0150(3) Uani 1 1 d . . . . .
H9A H 1.117849 0.146213 0.531872 0.018 Uiso 1 1 calc R . . . .
H9B H 1.192530 0.134405 0.610918 0.018 Uiso 1 1 calc R . . . .
C2 C 0.8498(2) 0.09042(16) 0.67630(8) 0.0125(3) Uani 1 1 d . . . . .
H2A H 0.960901 0.061571 0.706244 0.015 Uiso 1 1 calc R . . . .
H2B H 0.736241 0.029374 0.688401 0.015 Uiso 1 1 calc R . . . .
C12 C 0.5082(2) 0.18253(18) 0.87864(8) 0.0149(3) Uani 1 1 d . . . . .
H12 H 0.610965 0.161136 0.910248 0.018 Uiso 1 1 calc R . . . .
C3 C 0.9033(2) 0.06905(17) 0.59919(8) 0.0140(3) Uani 1 1 d . . . . .
H3 H 0.936111 -0.034744 0.591080 0.017 Uiso 1 1 calc R . . . .
C7 C 0.9778(2) 0.34719(17) 0.66934(8) 0.0122(3) Uani 1 1 d . . . . .
H7A H 0.945288 0.450157 0.676743 0.015 Uiso 1 1 calc R . . . .
H7B H 1.090282 0.322562 0.699463 0.015 Uiso 1 1 calc R . . . .
C5 C 0.6791(2) 0.27151(18) 0.56501(8) 0.0147(3) Uani 1 1 d . . . . .
H5 H 0.565334 0.299830 0.535348 0.018 Uiso 1 1 calc R . . . .
C10 C 0.8585(2) 0.36421(18) 0.54618(8) 0.0155(3) Uani 1 1 d . . . . .
H10A H 0.893050 0.349151 0.496627 0.019 Uiso 1 1 calc R . . . .
H10B H 0.827559 0.467641 0.552880 0.019 Uiso 1 1 calc R . . . .
C13 C 0.3382(2) 0.22166(19) 0.90415(9) 0.0186(3) Uani 1 1 d . . . . .
H13A H 0.233214 0.243600 0.873592 0.022 Uiso 1 1 calc R . . . .
H13B H 0.320459 0.227987 0.953149 0.022 Uiso 1 1 calc R . . . .
C4 C 0.7281(2) 0.11045(18) 0.55351(8) 0.0163(3) Uani 1 1 d . . . . .
H4A H 0.614059 0.050140 0.565892 0.020 Uiso 1 1 calc R . . . .
H4B H 0.759571 0.093385 0.503851 0.020 Uiso 1 1 calc R . . . .

loop_
_atom_site_aniso_label
_atom_site_aniso_U_11
_atom_site_aniso_U_22
_atom_site_aniso_U_33
_atom_site_aniso_U_23
_atom_site_aniso_U_13
_atom_site_aniso_U_12
S1 0.01095(19) 0.01030(19) 0.00936(17) -0.00106(13) -0.00179(13) -0.00114(14)
O1 0.0189(6) 0.0117(6) 0.0156(5) -0.0033(4) -0.0004(4) -0.0002(4)
O3 0.0102(5) 0.0157(6) 0.0170(6) -0.0001(4) -0.0012(4) 0.0012(4)
O2 0.0164(6) 0.0221(6) 0.0138(5) -0.0003(5) -0.0049(4) 0.0029(5)
C6 0.0126(7) 0.0070(7) 0.0120(7) 0.0002(5) -0.0021(5) -0.0018(6)
C1 0.0092(7) 0.0105(7) 0.0086(6) -0.0002(5) -0.0008(5) 0.0004(5)
C11 0.0171(8) 0.0149(8) 0.0127(7) 0.0002(6) 0.0015(6) -0.0051(6)
C8 0.0122(7) 0.0138(8) 0.0145(7) 0.0010(6) 0.0025(6) -0.0011(6)
C9 0.0138(8) 0.0161(8) 0.0150(7) 0.0002(6) 0.0028(6) 0.0023(6)
C2 0.0149(8) 0.0096(7) 0.0131(7) 0.0001(6) 0.0024(6) 0.0016(6)
C12 0.0158(8) 0.0179(8) 0.0110(7) 0.0021(6) -0.0017(6) -0.0005(6)
C3 0.0175(8) 0.0096(7) 0.0149(7) -0.0021(6) 0.0027(6) 0.0009(6)
C7 0.0111(7) 0.0122(7) 0.0133(7) -0.0008(6) -0.0007(6) -0.0018(6)
C5 0.0132(8) 0.0195(8) 0.0113(7) 0.0004(6) -0.0028(6) 0.0016(6)
C10 0.0178(8) 0.0165(8) 0.0122(7) 0.0034(6) 0.0017(6) 0.0022(6)
C13 0.0177(8) 0.0202(9) 0.0178(8) -0.0020(6) -0.0003(6) 0.0026(7)
C4 0.0181(8) 0.0191(8) 0.0119(7) -0.0050(6) 0.0003(6) -0.0031(6)

loop_
_atom_type_symbol
_atom_type_description
_atom_type_scat_dispersion_real
_atom_type_scat_dispersion_imag
_atom_type_scat_source
C C 0.0033 0.0016 'International Tables Vol C Tables 4.2.6.8 and 6.1.1.4'
H H 0.0000 0.0000 'International Tables Vol C Tables 4.2.6.8 and 6.1.1.4'
O O 0.0106 0.0060 'International Tables Vol C Tables 4.2.6.8 and 6.1.1.4'
S S 0.1246 0.1234 'International Tables Vol C Tables 4.2.6.8 and 6.1.1.4'

loop_
_geom_angle_atom_site_label_1
_geom_angle_atom_site_label_2
_geom_angle_atom_site_label_3
_geom_angle
_geom_angle_site_symmetry_1
_geom_angle_site_symmetry_3
_geom_angle_publ_flag
O1 S1 O2 117.43(7) . . ?
O1 S1 C1 108.93(7) . . ?
O1 S1 C11 109.70(8) . . ?
O2 S1 C1 106.64(7) . . ?
O2 S1 C11 107.23(8) . . ?
C11 S1 C1 106.35(7) . . ?
O3 C6 C1 124.43(13) . . ?
O3 C6 C5 123.52(14) . . ?
C5 C6 C1 112.00(12) . . ?
C6 C1 S1 112.43(10) . . ?
C6 C1 C2 108.05(12) . . ?
C6 C1 C7 108.56(12) . . ?
C2 C1 S1 111.02(10) . . ?
C2 C1 C7 109.82(12) . . ?
C7 C1 S1 106.93(10) . . ?
S1 C11 H11A 109.9 . . ?
S1 C11 H11B 109.9 . . ?
H11A C11 H11B 108.3 . . ?
C12 C11 S1 109.06(11) . . ?
C12 C11 H11A 109.9 . . ?
C12 C11 H11B 109.9 . . ?
C9 C8 H8 109.3 . . ?
C7 C8 H8 109.3 . . ?
C7 C8 C9 109.83(13) . . ?
C10 C8 H8 109.3 . . ?
C10 C8 C9 109.56(13) . . ?
C10 C8 C7 109.60(13) . . ?
C8 C9 H9A 109.8 . . ?
C8 C9 H9B 109.8 . . ?
H9A C9 H9B 108.2 . . ?
C3 C9 C8 109.51(13) . . ?
C3 C9 H9A 109.8 . . ?
C3 C9 H9B 109.8 . . ?
C1 C2 H2A 109.9 . . ?
C1 C2 H2B 109.9 . . ?
H2A C2 H2B 108.3 . . ?
C3 C2 C1 109.00(12) . . ?
C3 C2 H2A 109.9 . . ?
C3 C2 H2B 109.9 . . ?
C11 C12 H12 118.4 . . ?
C13 C12 C11 123.12(15) . . ?
C13 C12 H12 118.4 . . ?
C9 C3 C2 109.61(13) . . ?
C9 C3 H3 109.1 . . ?
C9 C3 C4 110.53(13) . . ?
C2 C3 H3 109.1 . . ?
C4 C3 C2 109.32(13) . . ?
C4 C3 H3 109.1 . . ?
C1 C7 H7A 109.8 . . ?
C1 C7 H7B 109.8 . . ?
C8 C7 C1 109.27(12) . . ?
C8 C7 H7A 109.8 . . ?
C8 C7 H7B 109.8 . . ?
H7A C7 H7B 108.3 . . ?
C6 C5 H5 110.0 . . ?
C6 C5 C10 109.81(13) . . ?
C6 C5 C4 107.75(13) . . ?
C10 C5 H5 110.0 . . ?
C10 C5 C4 109.33(13) . . ?
C4 C5 H5 110.0 . . ?
C8 C10 C5 109.59(13) . . ?
C8 C10 H10A 109.8 . . ?
C8 C10 H10B 109.8 . . ?
C5 C10 H10A 109.8 . . ?
C5 C10 H10B 109.8 . . ?
H10A C10 H10B 108.2 . . ?
C12 C13 H13A 120.0 . . ?
C12 C13 H13B 120.0 . . ?
H13A C13 H13B 120.0 . . ?
C3 C4 C5 109.26(13) . . ?
C3 C4 H4A 109.8 . . ?
C3 C4 H4B 109.8 . . ?
C5 C4 H4A 109.8 . . ?
C5 C4 H4B 109.8 . . ?
H4A C4 H4B 108.3 . . ?

loop_
_geom_bond_atom_site_label_1
_geom_bond_atom_site_label_2
_geom_bond_distance
_geom_bond_site_symmetry_2
_geom_bond_publ_flag
S1 O1 1.4440(12) . ?
S1 O2 1.4487(12) . ?
S1 C1 1.8128(15) . ?
S1 C11 1.7862(16) . ?
O3 C6 1.2136(19) . ?
C6 C1 1.528(2) . ?
C6 C5 1.513(2) . ?
C1 C2 1.550(2) . ?
C1 C7 1.553(2) . ?
C11 H11A 0.9900 . ?
C11 H11B 0.9900 . ?
C11 C12 1.497(2) . ?
C8 H8 1.0000 . ?
C8 C9 1.535(2) . ?
C8 C7 1.534(2) . ?
C8 C10 1.531(2) . ?
C9 H9A 0.9900 . ?
C9 H9B 0.9900 . ?
C9 C3 1.530(2) . ?
C2 H2A 0.9900 . ?
C2 H2B 0.9900 . ?
C2 C3 1.537(2) . ?
C12 H12 0.9500 . ?
C12 C13 1.315(2) . ?
C3 H3 1.0000 . ?
C3 C4 1.534(2) . ?
C7 H7A 0.9900 . ?
C7 H7B 0.9900 . ?
C5 H5 1.0000 . ?
C5 C10 1.543(2) . ?
C5 C4 1.546(2) . ?
C10 H10A 0.9900 . ?
C10 H10B 0.9900 . ?
C13 H13A 0.9500 . ?
C13 H13B 0.9500 . ?
C4 H4A 0.9900 . ?
C4 H4B 0.9900 . ?
